data_1569842
loop_
_publ_author_name
'Jana, Sandipan'
'De, Puja'
'Dey, Chinmay'
'Dey, Somdatta Ghosh'
'Dey, Abhishek'
'Gupta, Sayam Sen'

_publ_section_title
;
 Highly regioselective oxidation of C-H bonds in water using hydrogen
 peroxide by a cytochrome P450 mimicking iron complex.
;
_journal_issue 38
_journal_name_full 'Chemical science'
_journal_page_first 10515
_journal_page_last 10523
_journal_paper_doi 10.1039/d3sc03495j
_journal_volume 14
_journal_year 2023
_chemical_formula_moiety 'C27 H27 N5 O4'
_chemical_formula_sum 'C27 H27 N5 O4'
_chemical_formula_weight 485.53
_space_group_crystal_system monoclinic
_space_group_IT_number 14
_space_group_name_Hall '-P 2ybc'
_space_group_name_H-M_alt 'P 1 21/c 1'
_atom_sites_solution_hydrogens geom
_audit_creation_date 2022-12-10
_audit_creation_method
;
Olex2 1.2
(compiled 2018.05.29 svn.r3508 for OlexSys, GUI svn.r5506)
;
_audit_update_record
;
2022-12-10 deposited with the CCDC.	2023-08-29 downloaded from the CCDC.
;
_cell_angle_alpha 90
_cell_angle_beta 102.996(2)
_cell_angle_gamma 90
_cell_formula_units_Z 4
_cell_length_a 11.9001(2)
_cell_length_b 19.1517(3)
_cell_length_c 10.59860(10)
_cell_measurement_reflns_used 3664
_cell_measurement_temperature 293(2)
_cell_measurement_theta_max 68.280
_cell_measurement_theta_min 4.458
_cell_volume 2353.63(6)
_computing_molecular_graphics 'Olex2 (Dolomanov et al., 2009)'
_computing_publication_material 'Olex2 (Dolomanov et al., 2009)'
_computing_structure_refinement 'ShelXL (Sheldrick, 2015)'
_computing_structure_solution 'ShelXT (Sheldrick, 2015)'
_diffrn_ambient_temperature 293(2)
_diffrn_measured_fraction_theta_full 0.994
_diffrn_measured_fraction_theta_max 0.987
_diffrn_measurement_device_type 'CCD area detector'
_diffrn_measurement_method 'phi and omega scans'
_diffrn_radiation_type CuK\a
_diffrn_radiation_wavelength 1.54184
_diffrn_reflns_av_R_equivalents 0.0368
_diffrn_reflns_av_unetI/netI 0.0363
_diffrn_reflns_Laue_measured_fraction_full 0.994
_diffrn_reflns_Laue_measured_fraction_max 0.987
_diffrn_reflns_limit_h_max 14
_diffrn_reflns_limit_h_min -13
_diffrn_reflns_limit_k_max 22
_diffrn_reflns_limit_k_min -22
_diffrn_reflns_limit_l_max 12
_diffrn_reflns_limit_l_min -12
_diffrn_reflns_number 13674
_diffrn_reflns_point_group_measured_fraction_full 0.994
_diffrn_reflns_point_group_measured_fraction_max 0.987
_diffrn_reflns_theta_full 67.684
_diffrn_reflns_theta_max 68.280
_diffrn_reflns_theta_min 4.458
_exptl_absorpt_coefficient_mu 0.769
_exptl_absorpt_correction_type empirical
_exptl_absorpt_process_details SADABS
_exptl_crystal_colour clear
_exptl_crystal_density_diffrn 1.370
_exptl_crystal_density_method 'not measured'
_exptl_crystal_description block
_exptl_crystal_F_000 1024
_exptl_crystal_size_max 0.08
_exptl_crystal_size_mid 0.06
_exptl_crystal_size_min 0.02
_exptl_transmission_factor_max 0.985
_exptl_transmission_factor_min 0.946
_refine_diff_density_max 2.020
_refine_diff_density_min -0.502
_refine_diff_density_rms 0.071
_refine_ls_extinction_method none
_refine_ls_goodness_of_fit_ref 1.059
_refine_ls_hydrogen_treatment constr
_refine_ls_matrix_type full
_refine_ls_number_parameters 328
_refine_ls_number_reflns 4256
_refine_ls_number_restraints 0
_refine_ls_restrained_S_all 1.059
_refine_ls_R_factor_all 0.0704
_refine_ls_R_factor_gt 0.0621
_refine_ls_shift/su_max 0.000
_refine_ls_shift/su_mean 0.000
_refine_ls_structure_factor_coef Fsqd
_refine_ls_weighting_details 'w=1/[\s^2^(Fo^2^)+(0.0915P)^2^+3.0803P] where P=(Fo^2^+2Fc^2^)/3'
_refine_ls_weighting_scheme calc
_refine_ls_wR_factor_gt 0.1674
_refine_ls_wR_factor_ref 0.1758
_reflns_Friedel_coverage 0.000
_reflns_number_gt 3659
_reflns_number_total 4256
_reflns_threshold_expression 'I > 2\s(I)'
_cod_data_source_file d3sc03495j2.cif
_cod_data_source_block sj_pml1
_cod_depositor_comments 'Adding full bibliography for 1569841--1569842.cif.'
_cod_database_code 1569842
_shelx_shelxl_version_number 2018/3
_shelx_space_group_comment
;
The symmetry employed for this shelxl refinement is uniquely defined
by the following loop, which should always be used as a source of
symmetry information in preference to the above space-group names.
They are only intended as comments.
;
_olex2_refinement_description
;
1. Fixed Uiso
 At 1.2 times of:
  All C(H) groups, All N(H) groups
 At 1.5 times of:
  All C(H,H,H) groups
2.a Aromatic/amide H refined with riding coordinates:
 N5(H5), N1(H1), N4(H4), N2(H2), C2(H2A), C5(H5A), C3(H3), C4(H4A), C26(H26),
 C22(H22), C25(H25), C24(H24), C23(H23), C11(H11), C12(H12), C13(H13), C15(H15),
  C14(H14)
2.b Idealised Me refined as rotating group:
 C17(H17A,H17B,H17C), C20(H20A,H20B,H20C), C9(H9A,H9B,H9C)
;
_olex2_submission_special_instructions 'No special instructions were received'

loop_
_space_group_symop_operation_xyz
'x, y, z'
'-x, y+1/2, -z+1/2'
'-x, -y, -z'
'x, -y-1/2, z-1/2'

loop_
_atom_site_label
_atom_site_type_symbol
_atom_site_fract_x
_atom_site_fract_y
_atom_site_fract_z
_atom_site_U_iso_or_equiv
_atom_site_adp_type
_atom_site_occupancy
_atom_site_site_symmetry_order
_atom_site_calc_flag
_atom_site_refinement_flags_posn
_atom_site_refinement_flags_adp
_atom_site_refinement_flags_occupancy
_atom_site_disorder_assembly
_atom_site_disorder_group
O3 O 0.52831(14) 0.59735(9) 0.55090(16) 0.0246(4) Uani 1 1 d . . . . .
O2 O 0.24521(14) 0.58942(9) 0.26633(16) 0.0213(4) Uani 1 1 d . . . . .
O1 O 0.06390(14) 0.43591(10) 0.20805(17) 0.0272(4) Uani 1 1 d . . . . .
O4 O 0.30734(18) 0.58248(10) 0.75820(17) 0.0313(4) Uani 1 1 d . . . . .
N5 N 0.22850(16) 0.55570(10) 0.54701(18) 0.0184(4) Uani 1 1 d . . . . .
H5 H 0.225803 0.568413 0.468567 0.022 Uiso 1 1 calc R . . . .
N1 N 0.22310(16) 0.44544(10) 0.37144(19) 0.0193(4) Uani 1 1 d . . . . .
H1 H 0.296989 0.449330 0.390075 0.023 Uiso 1 1 calc R . . . .
N4 N 0.36279(17) 0.65879(10) 0.47321(19) 0.0196(4) Uani 1 1 d . . . . .
H4 H 0.327625 0.681941 0.406413 0.024 Uiso 1 1 calc R . . . .
N2 N 0.34617(17) 0.50020(10) 0.20451(19) 0.0208(4) Uani 1 1 d . . . . .
H2 H 0.413038 0.484685 0.200254 0.025 Uiso 1 1 calc R . . . .
N3 N 0.44386(16) 0.58964(10) 0.33448(19) 0.0205(4) Uani 1 1 d . . . . .
C1 C 0.17056(19) 0.49282(12) 0.5651(2) 0.0184(5) Uani 1 1 d . . . . .
C18 C 0.44826(19) 0.61483(12) 0.4611(2) 0.0191(5) Uani 1 1 d . . . . .
C6 C 0.16543(19) 0.43856(12) 0.4753(2) 0.0188(5) Uani 1 1 d . . . . .
C7 C 0.1672(2) 0.44614(12) 0.2449(2) 0.0204(5) Uani 1 1 d . . . . .
C21 C 0.2252(2) 0.71956(12) 0.5745(2) 0.0206(5) Uani 1 1 d . . . . .
C16 C 0.3379(2) 0.56149(12) 0.2654(2) 0.0196(5) Uani 1 1 d . . . . .
C2 C 0.1140(2) 0.48549(13) 0.6662(2) 0.0224(5) Uani 1 1 d . . . . .
H2A H 0.117133 0.521235 0.726291 0.027 Uiso 1 1 calc R . . . .
C27 C 0.2879(2) 0.59755(12) 0.6431(2) 0.0209(5) Uani 1 1 d . . . . .
C5 C 0.1041(2) 0.37852(13) 0.4875(2) 0.0225(5) Uani 1 1 d . . . . .
H5A H 0.100549 0.342612 0.427690 0.027 Uiso 1 1 calc R . . . .
C8 C 0.2423(2) 0.45957(13) 0.1453(2) 0.0220(5) Uani 1 1 d . . . . .
C3 C 0.0531(2) 0.42493(14) 0.6771(2) 0.0245(5) Uani 1 1 d . . . . .
H3 H 0.015345 0.420287 0.744574 0.029 Uiso 1 1 calc R . . . .
C19 C 0.3273(2) 0.66869(12) 0.5970(2) 0.0209(5) Uani 1 1 d . . . . .
C10 C 0.2831(2) 0.38987(14) 0.0999(2) 0.0269(6) Uani 1 1 d . . . . .
C4 C 0.0479(2) 0.37134(13) 0.5885(2) 0.0252(5) Uani 1 1 d . . . . .
H4A H 0.007039 0.330773 0.596312 0.030 Uiso 1 1 calc R . . . .
C17 C 0.5527(2) 0.56068(13) 0.3150(3) 0.0248(5) Uani 1 1 d . . . . .
H17A H 0.614588 0.592176 0.350010 0.037 Uiso 1 1 calc GR . . . .
H17B H 0.547857 0.554487 0.224027 0.037 Uiso 1 1 calc GR . . . .
H17C H 0.566850 0.516408 0.358097 0.037 Uiso 1 1 calc GR . . . .
C26 C 0.1449(2) 0.71533(14) 0.6512(2) 0.0257(5) Uani 1 1 d . . . . .
H26 H 0.150706 0.679661 0.711888 0.031 Uiso 1 1 calc R . . . .
C20 C 0.4244(2) 0.70013(14) 0.7018(2) 0.0257(5) Uani 1 1 d . . . . .
H20A H 0.488790 0.668657 0.719477 0.039 Uiso 1 1 calc GR . . . .
H20B H 0.397131 0.707469 0.779422 0.039 Uiso 1 1 calc GR . . . .
H20C H 0.447932 0.743934 0.672052 0.039 Uiso 1 1 calc GR . . . .
C9 C 0.1692(2) 0.49903(14) 0.0296(2) 0.0282(6) Uani 1 1 d . . . . .
H9A H 0.139289 0.540902 0.059588 0.042 Uiso 1 1 calc GR . . . .
H9B H 0.106440 0.469971 -0.013193 0.042 Uiso 1 1 calc GR . . . .
H9C H 0.216223 0.510934 -0.029896 0.042 Uiso 1 1 calc GR . . . .
C22 C 0.2143(2) 0.77330(14) 0.4850(3) 0.0291(6) Uani 1 1 d . . . . .
H22 H 0.268629 0.777979 0.434625 0.035 Uiso 1 1 calc R . . . .
C25 C 0.0563(2) 0.76362(14) 0.6384(3) 0.0303(6) Uani 1 1 d . . . . .
H25 H 0.004417 0.760981 0.692129 0.036 Uiso 1 1 calc R . . . .
C24 C 0.0447(2) 0.81569(15) 0.5461(3) 0.0320(6) Uani 1 1 d . . . . .
H24 H -0.015879 0.847366 0.535922 0.038 Uiso 1 1 calc R . . . .
C23 C 0.1232(3) 0.82033(15) 0.4695(3) 0.0345(6) Uani 1 1 d . . . . .
H23 H 0.115393 0.855111 0.406940 0.041 Uiso 1 1 calc R . . . .
C11 C 0.2567(2) 0.32676(14) 0.1447(3) 0.0334(6) Uani 1 1 d . . . . .
H11 H 0.214883 0.325124 0.208927 0.040 Uiso 1 1 calc R . . . .
C12 C 0.2908(2) 0.26467(15) 0.0964(3) 0.0382(7) Uani 1 1 d . . . . .
H12 H 0.271132 0.222264 0.128381 0.046 Uiso 1 1 calc R . . . .
C13 C 0.3525(3) 0.26525(17) 0.0035(3) 0.0464(8) Uani 1 1 d . . . . .
H13 H 0.368633 0.223941 -0.035013 0.056 Uiso 1 1 calc R . . . .
C15 C 0.3568(5) 0.3912(2) 0.0147(4) 0.0668(13) Uani 1 1 d . . . . .
H15 H 0.382975 0.433657 -0.009956 0.080 Uiso 1 1 calc R . . . .
C14 C 0.3912(5) 0.3295(2) -0.0333(4) 0.0749(15) Uani 1 1 d . . . . .
H14 H 0.440313 0.330715 -0.090272 0.090 Uiso 1 1 calc R . . . .

loop_
_atom_site_aniso_label
_atom_site_aniso_U_11
_atom_site_aniso_U_22
_atom_site_aniso_U_33
_atom_site_aniso_U_23
_atom_site_aniso_U_13
_atom_site_aniso_U_12
O3 0.0178(8) 0.0277(9) 0.0277(9) 0.0016(7) 0.0042(7) 0.0018(7)
O2 0.0186(8) 0.0228(9) 0.0224(8) -0.0008(7) 0.0042(6) 0.0063(7)
O1 0.0199(9) 0.0346(10) 0.0262(9) -0.0056(8) 0.0032(7) 0.0011(7)
O4 0.0462(11) 0.0255(10) 0.0213(9) -0.0002(7) 0.0054(8) -0.0063(8)
N5 0.0195(9) 0.0176(10) 0.0186(9) 0.0015(7) 0.0056(8) -0.0010(7)
N1 0.0155(9) 0.0205(10) 0.0224(10) -0.0003(8) 0.0053(8) -0.0001(7)
N4 0.0203(10) 0.0162(10) 0.0232(10) 0.0017(8) 0.0067(8) 0.0016(8)
N2 0.0199(10) 0.0194(10) 0.0253(10) 0.0000(8) 0.0100(8) 0.0040(8)
N3 0.0172(10) 0.0198(10) 0.0266(10) 0.0021(8) 0.0092(8) 0.0021(8)
C1 0.0149(11) 0.0174(11) 0.0222(11) 0.0026(9) 0.0026(9) 0.0011(9)
C18 0.0174(11) 0.0158(11) 0.0254(12) 0.0018(9) 0.0072(9) -0.0027(9)
C6 0.0152(10) 0.0199(12) 0.0211(11) 0.0025(9) 0.0035(9) 0.0023(9)
C7 0.0200(12) 0.0174(12) 0.0236(12) -0.0026(9) 0.0048(9) 0.0033(9)
C21 0.0213(11) 0.0168(11) 0.0231(11) -0.0061(9) 0.0038(9) -0.0024(9)
C16 0.0218(12) 0.0189(12) 0.0194(11) 0.0044(9) 0.0077(9) 0.0016(9)
C2 0.0223(12) 0.0227(12) 0.0229(12) 0.0009(10) 0.0064(9) 0.0015(10)
C27 0.0214(12) 0.0182(12) 0.0240(12) -0.0018(9) 0.0071(9) 0.0014(9)
C5 0.0208(12) 0.0206(12) 0.0252(12) -0.0009(10) 0.0031(9) -0.0007(9)
C8 0.0242(12) 0.0198(12) 0.0230(12) -0.0020(10) 0.0076(10) 0.0014(10)
C3 0.0204(12) 0.0305(14) 0.0236(12) 0.0052(10) 0.0072(9) -0.0008(10)
C19 0.0219(12) 0.0190(12) 0.0228(12) -0.0033(9) 0.0070(9) -0.0027(9)
C10 0.0325(14) 0.0223(13) 0.0265(13) -0.0027(10) 0.0083(11) 0.0061(10)
C4 0.0220(12) 0.0226(13) 0.0308(13) 0.0063(10) 0.0055(10) -0.0054(10)
C17 0.0182(12) 0.0270(13) 0.0317(13) 0.0040(11) 0.0110(10) 0.0039(10)
C26 0.0263(13) 0.0234(13) 0.0286(13) -0.0042(10) 0.0084(10) -0.0033(10)
C20 0.0239(12) 0.0244(13) 0.0275(13) -0.0052(10) 0.0030(10) -0.0024(10)
C9 0.0383(14) 0.0251(13) 0.0201(12) -0.0019(10) 0.0039(10) 0.0044(11)
C22 0.0358(14) 0.0235(13) 0.0317(13) -0.0002(11) 0.0155(11) 0.0043(11)
C25 0.0249(13) 0.0273(14) 0.0407(15) -0.0127(12) 0.0113(11) -0.0028(11)
C24 0.0281(13) 0.0275(14) 0.0367(15) -0.0136(12) -0.0007(11) 0.0076(11)
C23 0.0489(17) 0.0239(14) 0.0305(14) -0.0010(11) 0.0089(12) 0.0106(12)
C11 0.0313(14) 0.0248(14) 0.0468(16) -0.0032(12) 0.0147(12) 0.0033(11)
C12 0.0319(15) 0.0206(14) 0.0615(19) -0.0088(13) 0.0096(14) 0.0004(11)
C13 0.070(2) 0.0309(16) 0.0361(16) -0.0095(13) 0.0084(15) 0.0221(16)
C15 0.123(4) 0.0361(19) 0.060(2) 0.0119(17) 0.059(3) 0.026(2)
C14 0.137(4) 0.047(2) 0.059(2) 0.0088(18) 0.062(3) 0.038(2)

loop_
_atom_type_symbol
_atom_type_description
_atom_type_scat_dispersion_real
_atom_type_scat_dispersion_imag
_atom_type_scat_source
C C 0.0181 0.0091 'International Tables Vol C Tables 4.2.6.8 and 6.1.1.4'
H H 0.0000 0.0000 'International Tables Vol C Tables 4.2.6.8 and 6.1.1.4'
N N 0.0311 0.0180 'International Tables Vol C Tables 4.2.6.8 and 6.1.1.4'
O O 0.0492 0.0322 'International Tables Vol C Tables 4.2.6.8 and 6.1.1.4'

loop_
_geom_angle_atom_site_label_1
_geom_angle_atom_site_label_2
_geom_angle_atom_site_label_3
_geom_angle
_geom_angle_site_symmetry_1
_geom_angle_site_symmetry_3
_geom_angle_publ_flag
C27 N5 C1 125.7(2) . . ?
C7 N1 C6 123.33(19) . . ?
C18 N4 C19 122.5(2) . . ?
C16 N2 C8 121.06(19) . . ?
C18 N3 C17 114.65(19) . . ?
C16 N3 C18 117.32(18) . . ?
C16 N3 C17 119.7(2) . . ?
C6 C1 N5 119.0(2) . . ?
C2 C1 N5 121.4(2) . . ?
C2 C1 C6 119.5(2) . . ?
O3 C18 N4 124.4(2) . . ?
O3 C18 N3 119.8(2) . . ?
N4 C18 N3 115.8(2) . . ?
C1 C6 N1 120.0(2) . . ?
C5 C6 N1 120.2(2) . . ?
C5 C6 C1 119.7(2) . . ?
O1 C7 N1 123.3(2) . . ?
O1 C7 C8 120.2(2) . . ?
N1 C7 C8 116.5(2) . . ?
C26 C21 C19 119.8(2) . . ?
C22 C21 C19 121.8(2) . . ?
C22 C21 C26 118.2(2) . . ?
O2 C16 N2 122.9(2) . . ?
O2 C16 N3 121.9(2) . . ?
N2 C16 N3 115.2(2) . . ?
C3 C2 C1 120.0(2) . . ?
O4 C27 N5 123.8(2) . . ?
O4 C27 C19 121.2(2) . . ?
N5 C27 C19 115.0(2) . . ?
C6 C5 C4 120.6(2) . . ?
N2 C8 C7 110.72(18) . . ?
N2 C8 C10 107.31(19) . . ?
N2 C8 C9 110.5(2) . . ?
C10 C8 C7 109.9(2) . . ?
C9 C8 C7 108.46(19) . . ?
C9 C8 C10 109.9(2) . . ?
C4 C3 C2 120.5(2) . . ?
N4 C19 C21 108.52(19) . . ?
N4 C19 C27 109.45(18) . . ?
N4 C19 C20 111.94(19) . . ?
C21 C19 C27 108.79(18) . . ?
C21 C19 C20 107.74(19) . . ?
C20 C19 C27 110.3(2) . . ?
C11 C10 C8 123.3(2) . . ?
C11 C10 C15 118.1(3) . . ?
C15 C10 C8 118.5(3) . . ?
C3 C4 C5 119.6(2) . . ?
C25 C26 C21 120.8(2) . . ?
C21 C22 C23 120.8(2) . . ?
C24 C25 C26 120.2(3) . . ?
C23 C24 C25 119.6(2) . . ?
C24 C23 C22 120.4(3) . . ?
C10 C11 C12 121.4(3) . . ?
C13 C12 C11 120.7(3) . . ?
C12 C13 C14 118.5(3) . . ?
C14 C15 C10 120.3(4) . . ?
C15 C14 C13 120.3(3) . . ?

loop_
_geom_bond_atom_site_label_1
_geom_bond_atom_site_label_2
_geom_bond_distance
_geom_bond_site_symmetry_2
_geom_bond_publ_flag
O3 C18 1.232(3) . ?
O2 C16 1.228(3) . ?
O1 C7 1.219(3) . ?
O4 C27 1.224(3) . ?
N5 C1 1.422(3) . ?
N5 C27 1.362(3) . ?
N1 C6 1.428(3) . ?
N1 C7 1.357(3) . ?
N4 C18 1.349(3) . ?
N4 C19 1.478(3) . ?
N2 C16 1.354(3) . ?
N2 C8 1.476(3) . ?
N3 C18 1.416(3) . ?
N3 C16 1.415(3) . ?
N3 C17 1.465(3) . ?
C1 C6 1.401(3) . ?
C1 C2 1.395(3) . ?
C6 C5 1.383(3) . ?
C7 C8 1.550(3) . ?
C21 C19 1.533(3) . ?
C21 C26 1.390(3) . ?
C21 C22 1.386(4) . ?
C2 C3 1.386(4) . ?
C27 C19 1.555(3) . ?
C5 C4 1.391(3) . ?
C8 C10 1.535(3) . ?
C8 C9 1.533(3) . ?
C3 C4 1.383(4) . ?
C19 C20 1.534(3) . ?
C10 C11 1.361(4) . ?
C10 C15 1.392(4) . ?
C26 C25 1.387(4) . ?
C22 C23 1.391(4) . ?
C25 C24 1.383(4) . ?
C24 C23 1.370(4) . ?
C11 C12 1.391(4) . ?
C12 C13 1.354(5) . ?
C13 C14 1.399(6) . ?
C15 C14 1.385(5) . ?
